data_1549613
loop_
_publ_author_name
'Hartmann, Nathaniel J.'
'Wu, Guang'
'Hayton, Trevor W.'

_publ_section_title
;
 Synthesis and reactivity of a nickel(ii) thioperoxide complex:
 demonstration of sulfide-mediated N<sub>2</sub>O reduction.
;
_journal_issue 31
_journal_name_full 'Chemical science'
_journal_page_first 6580
_journal_page_last 6588
_journal_paper_doi 10.1039/c8sc02536c
_journal_volume 9
_journal_year 2018
_chemical_formula_moiety 'C53 H89 K N4 Ni O6 S'
_chemical_formula_sum 'C53 H89 K N4 Ni O6 S'
_chemical_formula_weight 1008.15
_chemical_name_systematic
'(Sulfido)- (N,N'-bis(2,6-di-isopropylphenyl)-2,2,6,6-tetramethylheptane-3,5-di-iminato)-(4,7,13,16,21,24-Hexaoxa-1,10-diazabicyclo[8.8.8]hexacosane)-nickel(II)-potassium'
_space_group_crystal_system monoclinic
_space_group_IT_number 14
_space_group_name_Hall '-P 2yn'
_space_group_name_H-M_alt 'P 1 21/n 1'
_symmetry_space_group_name_Hall '-P 2yn'
_symmetry_space_group_name_H-M 'P 1 21/n 1'
_atom_sites_solution_hydrogens geom
_audit_block_doi 10.5517/cc1jqjkb
_audit_creation_method SHELXL-2014/7
_audit_update_record
;
2015-09-01 deposited with the CCDC.
2018-06-27 downloaded from the CCDC.
;
_cell_angle_alpha 90
_cell_angle_beta 102.126(4)
_cell_angle_gamma 90
_cell_formula_units_Z 4
_cell_length_a 12.7125(6)
_cell_length_b 22.4934(11)
_cell_length_c 20.0532(12)
_cell_measurement_temperature 100(2)
_cell_volume 5606.2(5)
_computing_structure_refinement 'SHELXL-2014/7 (Sheldrick, 2014)'
_diffrn_ambient_temperature 100(2)
_diffrn_measured_fraction_theta_full 0.999
_diffrn_measured_fraction_theta_max 0.995
_diffrn_measurement_device_type 'Bruker Kappa Apex II'
_diffrn_measurement_method 'Omega scan'
_diffrn_radiation_type MoK\a
_diffrn_radiation_wavelength 0.71073
_diffrn_reflns_av_R_equivalents 0.1187
_diffrn_reflns_av_unetI/netI 0.1281
_diffrn_reflns_Laue_measured_fraction_full 0.999
_diffrn_reflns_Laue_measured_fraction_max 0.995
_diffrn_reflns_limit_h_max 15
_diffrn_reflns_limit_h_min -15
_diffrn_reflns_limit_k_max 26
_diffrn_reflns_limit_k_min -28
_diffrn_reflns_limit_l_max 17
_diffrn_reflns_limit_l_min -25
_diffrn_reflns_number 35206
_diffrn_reflns_point_group_measured_fraction_full 0.999
_diffrn_reflns_point_group_measured_fraction_max 0.995
_diffrn_reflns_theta_full 25.242
_diffrn_reflns_theta_max 26.502
_diffrn_reflns_theta_min 1.378
_exptl_absorpt_coefficient_mu 0.506
_exptl_absorpt_correction_T_max 0.7454
_exptl_absorpt_correction_T_min 0.6187
_exptl_absorpt_correction_type multi-scan
_exptl_absorpt_process_details sadabs
_exptl_crystal_colour Brown
_exptl_crystal_density_diffrn 1.194
_exptl_crystal_description Plate
_exptl_crystal_F_000 2184
_exptl_crystal_recrystallization_method 'Re-crystallisation from solvent: hexanes'
_exptl_crystal_size_max 0.5
_exptl_crystal_size_mid 0.4
_exptl_crystal_size_min 0.1
_refine_diff_density_max 0.816
_refine_diff_density_min -0.590
_refine_diff_density_rms 0.082
_refine_ls_extinction_method none
_refine_ls_goodness_of_fit_ref 0.964
_refine_ls_hydrogen_treatment constr
_refine_ls_matrix_type full
_refine_ls_number_parameters 609
_refine_ls_number_reflns 11559
_refine_ls_number_restraints 0
_refine_ls_restrained_S_all 0.964
_refine_ls_R_factor_all 0.1259
_refine_ls_R_factor_gt 0.0601
_refine_ls_shift/su_max 0.001
_refine_ls_shift/su_mean 0.000
_refine_ls_structure_factor_coef Fsqd
_refine_ls_weighting_details 'w=1/[\s^2^(Fo^2^)+(0.0579P)^2^] where P=(Fo^2^+2Fc^2^)/3'
_refine_ls_weighting_scheme calc
_refine_ls_wR_factor_gt 0.1175
_refine_ls_wR_factor_ref 0.1404
_reflns_Friedel_coverage 0.000
_reflns_number_gt 6720
_reflns_number_total 11559
_reflns_threshold_expression 'I > 2\s(I)'
_cod_data_source_file c8sc02536c2.cif
_cod_data_source_block complex_5
_cod_depositor_comments 'Adding full bibliography for 1549610--1549615.cif.'
_cod_database_code 1549613
_shelx_shelxl_version_number 2014/7
_shelx_space_group_comment
;
The symmetry employed for this shelxl refinement is uniquely defined
by the following loop, which should always be used as a source of
symmetry information in preference to the above space-group names.
They are only intended as comments.
;

loop_
_space_group_symop_operation_xyz
'x, y, z'
'-x+1/2, y+1/2, -z+1/2'
'-x, -y, -z'
'x-1/2, -y-1/2, z-1/2'

loop_
_atom_site_label
_atom_site_type_symbol
_atom_site_fract_x
_atom_site_fract_y
_atom_site_fract_z
_atom_site_U_iso_or_equiv
_atom_site_adp_type
_atom_site_occupancy
_atom_site_site_symmetry_order
_atom_site_calc_flag
_atom_site_refinement_flags_posn
_atom_site_refinement_flags_adp
C1 C 0.6016(3) 0.43346(15) 0.78091(17) 0.0142(8) Uani 1 1 d . .
C2 C 0.6410(3) 0.39127(16) 0.83193(17) 0.0187(8) Uani 1 1 d . .
C3 C 0.5679(3) 0.35660(17) 0.86826(17) 0.0220(9) Uani 1 1 d . .
H3 H 0.4926 0.3704 0.8500 0.026 Uiso 1 1 calc R U
C4 C 0.5726(3) 0.29023(17) 0.85242(18) 0.0241(9) Uani 1 1 d . .
H4A H 0.5507 0.2840 0.8031 0.036 Uiso 1 1 calc R U
H4B H 0.5238 0.2685 0.8756 0.036 Uiso 1 1 calc R U
H4C H 0.6462 0.2757 0.8685 0.036 Uiso 1 1 calc R U
C5 C 0.5938(4) 0.36815(19) 0.94519(19) 0.0326(10) Uani 1 1 d . .
H5A H 0.6644 0.3513 0.9653 0.049 Uiso 1 1 calc R U
H5B H 0.5388 0.3494 0.9659 0.049 Uiso 1 1 calc R U
H5C H 0.5946 0.4111 0.9536 0.049 Uiso 1 1 calc R U
C6 C 0.7519(3) 0.38148(17) 0.84929(18) 0.0217(8) Uani 1 1 d . .
H6 H 0.7803 0.3544 0.8849 0.026 Uiso 1 1 calc R U
C7 C 0.8211(3) 0.41053(18) 0.81558(19) 0.0241(9) Uani 1 1 d . .
H7 H 0.8963 0.4035 0.8280 0.029 Uiso 1 1 calc R U
C8 C 0.7803(3) 0.44989(17) 0.76375(18) 0.0206(8) Uani 1 1 d . .
H8 H 0.8282 0.4690 0.7400 0.025 Uiso 1 1 calc R U
C9 C 0.6711(3) 0.46220(16) 0.74553(17) 0.0171(8) Uani 1 1 d . .
C10 C 0.6281(3) 0.50485(17) 0.68798(17) 0.0212(9) Uani 1 1 d . .
H10 H 0.5569 0.5198 0.6946 0.025 Uiso 1 1 calc R U
C11 C 0.6094(3) 0.47211(18) 0.61952(18) 0.0301(10) Uani 1 1 d . .
H11A H 0.6788 0.4616 0.6089 0.045 Uiso 1 1 calc R U
H11B H 0.5695 0.4980 0.5836 0.045 Uiso 1 1 calc R U
H11C H 0.5677 0.4359 0.6223 0.045 Uiso 1 1 calc R U
C12 C 0.7005(3) 0.55845(17) 0.6861(2) 0.0291(10) Uani 1 1 d . .
H12A H 0.7148 0.5781 0.7307 0.044 Uiso 1 1 calc R U
H12B H 0.6647 0.5864 0.6511 0.044 Uiso 1 1 calc R U
H12C H 0.7685 0.5454 0.6754 0.044 Uiso 1 1 calc R U
C13 C 0.4312(3) 0.48450(16) 0.78302(17) 0.0166(8) Uani 1 1 d . .
C14 C 0.4769(3) 0.53379(17) 0.83676(18) 0.0213(9) Uani 1 1 d . .
C15 C 0.4457(3) 0.59514(18) 0.8046(2) 0.0325(10) Uani 1 1 d . .
H15A H 0.4761 0.6264 0.8371 0.049 Uiso 1 1 calc R U
H15B H 0.3671 0.5988 0.7934 0.049 Uiso 1 1 calc R U
H15C H 0.4739 0.5993 0.7630 0.049 Uiso 1 1 calc R U
C16 C 0.5985(3) 0.53581(19) 0.8641(2) 0.0298(10) Uani 1 1 d . .
H16A H 0.6160 0.5684 0.8970 0.045 Uiso 1 1 calc R U
H16B H 0.6349 0.5423 0.8262 0.045 Uiso 1 1 calc R U
H16C H 0.6225 0.4981 0.8866 0.045 Uiso 1 1 calc R U
C17 C 0.4250(3) 0.5252(2) 0.89910(19) 0.0328(10) Uani 1 1 d . .
H17A H 0.4436 0.4857 0.9188 0.049 Uiso 1 1 calc R U
H17B H 0.3467 0.5286 0.8848 0.049 Uiso 1 1 calc R U
H17C H 0.4519 0.5557 0.9333 0.049 Uiso 1 1 calc R U
C18 C 0.3194(3) 0.48787(16) 0.76016(17) 0.0166(8) Uani 1 1 d . .
H18 H 0.2869 0.5201 0.7789 0.020 Uiso 1 1 calc R U
C19 C 0.2463(3) 0.45227(16) 0.71442(17) 0.0156(8) Uani 1 1 d . .
C20 C 0.1269(3) 0.47311(17) 0.70667(18) 0.0199(8) Uani 1 1 d . .
C21 C 0.0972(3) 0.46755(18) 0.77693(18) 0.0242(9) Uani 1 1 d . .
H21A H 0.0224 0.4800 0.7735 0.036 Uiso 1 1 calc R U
H21B H 0.1447 0.4930 0.8098 0.036 Uiso 1 1 calc R U
H21C H 0.1056 0.4261 0.7923 0.036 Uiso 1 1 calc R U
C22 C 0.1162(3) 0.53854(17) 0.6829(2) 0.0260(9) Uani 1 1 d . .
H22A H 0.1390 0.5422 0.6393 0.039 Uiso 1 1 calc R U
H22B H 0.1618 0.5637 0.7171 0.039 Uiso 1 1 calc R U
H22C H 0.0411 0.5512 0.6771 0.039 Uiso 1 1 calc R U
C23 C 0.0398(3) 0.43880(18) 0.65664(19) 0.0230(9) Uani 1 1 d . .
H23A H 0.0422 0.3967 0.6697 0.034 Uiso 1 1 calc R U
H23B H 0.0529 0.4425 0.6104 0.034 Uiso 1 1 calc R U
H23C H -0.0311 0.4552 0.6580 0.034 Uiso 1 1 calc R U
C24 C 0.2147(3) 0.36617(17) 0.63701(17) 0.0174(8) Uani 1 1 d . .
C25 C 0.1918(3) 0.38112(17) 0.56712(17) 0.0184(8) Uani 1 1 d . .
C26 C 0.2316(3) 0.43857(18) 0.54262(18) 0.0267(9) Uani 1 1 d . .
H26 H 0.2464 0.4669 0.5819 0.032 Uiso 1 1 calc R U
C27 C 0.1503(4) 0.4681(2) 0.4844(2) 0.0414(12) Uani 1 1 d . .
H27A H 0.1393 0.4426 0.4438 0.062 Uiso 1 1 calc R U
H27B H 0.1780 0.5068 0.4737 0.062 Uiso 1 1 calc R U
H27C H 0.0816 0.4736 0.4985 0.062 Uiso 1 1 calc R U
C28 C 0.3371(3) 0.4279(2) 0.5196(2) 0.0459(13) Uani 1 1 d . .
H28A H 0.3871 0.4062 0.5552 0.069 Uiso 1 1 calc R U
H28B H 0.3689 0.4661 0.5112 0.069 Uiso 1 1 calc R U
H28C H 0.3231 0.4043 0.4775 0.069 Uiso 1 1 calc R U
C29 C 0.1344(3) 0.34033(18) 0.52150(19) 0.0232(9) Uani 1 1 d . .
H29 H 0.1181 0.3496 0.4742 0.028 Uiso 1 1 calc R U
C30 C 0.1007(3) 0.28709(18) 0.5428(2) 0.0259(9) Uani 1 1 d . .
H30 H 0.0605 0.2603 0.5106 0.031 Uiso 1 1 calc R U
C31 C 0.1256(3) 0.27259(18) 0.6114(2) 0.0261(9) Uani 1 1 d . .
H31 H 0.1032 0.2353 0.6259 0.031 Uiso 1 1 calc R U
C32 C 0.1829(3) 0.31163(17) 0.65951(18) 0.0200(8) Uani 1 1 d . .
C33 C 0.2094(3) 0.29393(18) 0.7343(2) 0.0268(9) Uani 1 1 d . .
H33 H 0.2489 0.3277 0.7609 0.032 Uiso 1 1 calc R U
C34 C 0.1068(3) 0.2824(2) 0.7616(2) 0.0362(11) Uani 1 1 d . .
H34A H 0.0593 0.3170 0.7524 0.054 Uiso 1 1 calc R U
H34B H 0.1262 0.2753 0.8109 0.054 Uiso 1 1 calc R U
H34C H 0.0696 0.2473 0.7389 0.054 Uiso 1 1 calc R U
C35 C 0.2837(3) 0.23929(18) 0.7448(2) 0.0319(10) Uani 1 1 d . .
H35A H 0.2474 0.2059 0.7182 0.048 Uiso 1 1 calc R U
H35B H 0.3007 0.2286 0.7933 0.048 Uiso 1 1 calc R U
H35C H 0.3503 0.2486 0.7297 0.048 Uiso 1 1 calc R U
C36 C 0.6482(3) 0.36281(18) 0.4777(2) 0.0308(10) Uani 1 1 d . .
H36A H 0.6766 0.3947 0.4523 0.037 Uiso 1 1 calc R U
H36B H 0.6298 0.3810 0.5187 0.037 Uiso 1 1 calc R U
C37 C 0.5467(3) 0.33799(18) 0.4331(2) 0.0298(10) Uani 1 1 d . .
H37A H 0.4946 0.3704 0.4177 0.036 Uiso 1 1 calc R U
H37B H 0.5636 0.3185 0.3924 0.036 Uiso 1 1 calc R U
C38 C 0.3971(3) 0.27652(18) 0.44039(18) 0.0251(9) Uani 1 1 d . .
H38A H 0.4014 0.2462 0.4052 0.030 Uiso 1 1 calc R U
H38B H 0.3536 0.3103 0.4181 0.030 Uiso 1 1 calc R U
C39 C 0.3460(3) 0.25035(17) 0.49464(19) 0.0226(9) Uani 1 1 d . .
H39A H 0.3532 0.2783 0.5335 0.027 Uiso 1 1 calc R U
H39B H 0.2685 0.2434 0.4762 0.027 Uiso 1 1 calc R U
C40 C 0.3610(3) 0.17314(17) 0.57497(18) 0.0222(9) Uani 1 1 d . .
H40A H 0.2814 0.1711 0.5648 0.027 Uiso 1 1 calc R U
H40B H 0.3844 0.1997 0.6147 0.027 Uiso 1 1 calc R U
C41 C 0.4082(3) 0.11184(18) 0.5908(2) 0.0256(9) Uani 1 1 d . .
H41A H 0.3708 0.0916 0.6230 0.031 Uiso 1 1 calc R U
H41B H 0.3967 0.0881 0.5483 0.031 Uiso 1 1 calc R U
C42 C 0.5436(3) 0.12425(19) 0.69529(19) 0.0281(9) Uani 1 1 d . .
H42A H 0.5709 0.0868 0.7185 0.034 Uiso 1 1 calc R U
H42B H 0.4743 0.1337 0.7081 0.034 Uiso 1 1 calc R U
C43 C 0.6229(3) 0.17352(18) 0.72044(19) 0.0243(9) Uani 1 1 d . .
H43A H 0.5902 0.2124 0.7051 0.029 Uiso 1 1 calc R U
H43B H 0.6411 0.1735 0.7709 0.029 Uiso 1 1 calc R U
C44 C 0.8064(3) 0.20056(18) 0.7288(2) 0.0277(10) Uani 1 1 d . .
H44A H 0.8730 0.1863 0.7158 0.033 Uiso 1 1 calc R U
H44B H 0.8151 0.1947 0.7786 0.033 Uiso 1 1 calc R U
C45 C 0.7946(3) 0.26540(19) 0.71379(19) 0.0289(10) Uani 1 1 d . .
H45A H 0.7250 0.2799 0.7221 0.035 Uiso 1 1 calc R U
H45B H 0.8532 0.2878 0.7437 0.035 Uiso 1 1 calc R U
C46 C 0.7891(3) 0.33502(18) 0.6254(2) 0.0280(9) Uani 1 1 d . .
H46A H 0.8387 0.3592 0.6596 0.034 Uiso 1 1 calc R U
H46B H 0.7147 0.3486 0.6240 0.034 Uiso 1 1 calc R U
C47 C 0.8161(3) 0.34242(18) 0.5562(2) 0.0270(9) Uani 1 1 d . .
H47A H 0.8258 0.3853 0.5480 0.032 Uiso 1 1 calc R U
H47B H 0.8854 0.3223 0.5563 0.032 Uiso 1 1 calc R U
C48 C 0.5818(3) 0.06146(18) 0.6056(2) 0.0282(9) Uani 1 1 d . .
H48A H 0.5425 0.0259 0.6164 0.034 Uiso 1 1 calc R U
H48B H 0.6540 0.0609 0.6361 0.034 Uiso 1 1 calc R U
C49 C 0.5948(3) 0.05691(19) 0.5332(2) 0.0304(10) Uani 1 1 d . .
H49A H 0.6235 0.0172 0.5253 0.037 Uiso 1 1 calc R U
H49B H 0.5239 0.0616 0.5019 0.037 Uiso 1 1 calc R U
C50 C 0.6846(3) 0.09611(19) 0.4524(2) 0.0318(10) Uani 1 1 d . .
H50A H 0.6184 0.1063 0.4186 0.038 Uiso 1 1 calc R U
H50B H 0.7046 0.0547 0.4440 0.038 Uiso 1 1 calc R U
C51 C 0.7732(3) 0.13721(19) 0.4451(2) 0.0347(11) Uani 1 1 d . .
H51A H 0.8373 0.1292 0.4815 0.042 Uiso 1 1 calc R U
H51B H 0.7931 0.1306 0.4005 0.042 Uiso 1 1 calc R U
C52 C 0.8257(3) 0.23778(19) 0.4528(2) 0.0344(11) Uani 1 1 d . .
H52A H 0.8659 0.2283 0.4169 0.041 Uiso 1 1 calc R U
H52B H 0.8759 0.2347 0.4976 0.041 Uiso 1 1 calc R U
C53 C 0.7815(3) 0.29959(19) 0.4429(2) 0.0318(10) Uani 1 1 d . .
H53A H 0.8401 0.3274 0.4387 0.038 Uiso 1 1 calc R U
H53B H 0.7265 0.3014 0.3999 0.038 Uiso 1 1 calc R U
K1 K 0.62372(6) 0.21819(4) 0.56086(4) 0.02012(19) Uani 1 1 d . .
N1 N 0.4873(2) 0.44182(13) 0.76061(14) 0.0143(6) Uani 1 1 d . .
N2 N 0.2807(2) 0.40526(13) 0.68472(14) 0.0146(6) Uani 1 1 d . .
N3 N 0.5241(2) 0.11502(14) 0.62081(15) 0.0227(7) Uani 1 1 d . .
N4 N 0.7333(2) 0.31826(14) 0.49961(16) 0.0250(8) Uani 1 1 d . .
Ni1 Ni 0.42883(3) 0.38011(2) 0.69657(2) 0.01546(12) Uani 1 1 d . .
O1 O 0.5024(2) 0.29628(12) 0.47212(12) 0.0263(6) Uani 1 1 d . .
O2 O 0.3980(2) 0.19565(11) 0.51703(12) 0.0229(6) Uani 1 1 d . .
O3 O 0.7994(2) 0.27404(11) 0.64362(13) 0.0236(6) Uani 1 1 d . .
O4 O 0.7183(2) 0.16517(12) 0.69462(12) 0.0243(6) Uani 1 1 d . .
O5 O 0.6661(2) 0.10156(12) 0.51941(12) 0.0258(6) Uani 1 1 d . .
O6 O 0.7395(2) 0.19682(12) 0.44960(13) 0.0277(6) Uani 1 1 d . .
S1 S 0.50414(7) 0.31214(4) 0.65358(5) 0.0217(2) Uani 1 1 d . .

loop_
_atom_site_aniso_label
_atom_site_aniso_U_11
_atom_site_aniso_U_22
_atom_site_aniso_U_33
_atom_site_aniso_U_23
_atom_site_aniso_U_13
_atom_site_aniso_U_12
C1 0.0089(17) 0.016(2) 0.0164(17) -0.0081(15) -0.0010(14) -0.0003(15)
C2 0.0164(18) 0.023(2) 0.0159(17) -0.0036(15) 0.0012(15) 0.0042(16)
C3 0.020(2) 0.029(2) 0.0160(19) 0.0042(16) 0.0022(16) 0.0010(18)
C4 0.025(2) 0.027(2) 0.0186(19) 0.0022(17) 0.0010(16) -0.0001(18)
C5 0.043(3) 0.031(3) 0.022(2) 0.0023(18) 0.0048(19) 0.002(2)
C6 0.0150(18) 0.021(2) 0.0254(19) 0.0009(17) -0.0046(15) 0.0046(18)
C7 0.0118(19) 0.029(2) 0.029(2) -0.0073(18) -0.0009(16) 0.0002(18)
C8 0.0147(19) 0.023(2) 0.024(2) -0.0030(17) 0.0034(16) -0.0040(17)
C9 0.0167(19) 0.018(2) 0.0151(18) -0.0028(15) -0.0010(15) -0.0027(16)
C10 0.0165(19) 0.027(2) 0.0176(19) -0.0004(16) -0.0014(15) -0.0015(17)
C11 0.039(3) 0.029(2) 0.019(2) 0.0027(18) -0.0001(18) -0.010(2)
C12 0.036(2) 0.019(2) 0.028(2) 0.0010(17) -0.0034(19) -0.0025(19)
C13 0.0152(18) 0.017(2) 0.0162(18) -0.0012(15) -0.0004(14) -0.0024(16)
C14 0.0164(19) 0.022(2) 0.023(2) -0.0096(16) 0.0006(16) -0.0009(17)
C15 0.021(2) 0.025(2) 0.046(3) -0.010(2) -0.0055(19) -0.0006(19)
C16 0.021(2) 0.032(3) 0.033(2) -0.0169(19) -0.0034(18) -0.0027(19)
C17 0.025(2) 0.048(3) 0.025(2) -0.013(2) 0.0046(18) -0.004(2)
C18 0.0125(18) 0.016(2) 0.0208(18) -0.0074(15) 0.0021(15) -0.0020(16)
C19 0.0123(18) 0.018(2) 0.0162(18) 0.0021(15) 0.0029(14) 0.0007(16)
C20 0.0118(18) 0.027(2) 0.0202(19) -0.0007(16) 0.0014(15) 0.0008(17)
C21 0.0159(19) 0.033(2) 0.024(2) -0.0037(18) 0.0065(16) -0.0001(18)
C22 0.016(2) 0.025(2) 0.034(2) -0.0012(18) -0.0014(17) 0.0058(18)
C23 0.0072(17) 0.034(2) 0.025(2) -0.0039(18) -0.0027(15) 0.0004(17)
C24 0.0068(17) 0.023(2) 0.0199(18) -0.0029(15) -0.0025(14) 0.0024(15)
C25 0.0118(17) 0.023(2) 0.0185(18) -0.0039(17) 0.0000(14) 0.0046(17)
C26 0.035(2) 0.030(2) 0.0142(19) 0.0019(17) 0.0034(17) 0.001(2)
C27 0.037(3) 0.049(3) 0.038(3) 0.016(2) 0.008(2) 0.021(2)
C28 0.025(2) 0.067(4) 0.041(3) 0.037(3) -0.002(2) 0.002(2)
C29 0.0148(19) 0.033(2) 0.0188(19) -0.0063(17) -0.0032(15) 0.0051(18)
C30 0.0112(19) 0.031(2) 0.031(2) -0.0156(19) -0.0062(16) -0.0020(18)
C31 0.0158(19) 0.024(2) 0.038(2) -0.0052(18) 0.0055(17) -0.0035(18)
C32 0.0136(18) 0.022(2) 0.0228(19) -0.0004(16) 0.0004(15) -0.0017(17)
C33 0.021(2) 0.029(2) 0.031(2) 0.0007(18) 0.0093(18) -0.0058(18)
C34 0.032(2) 0.041(3) 0.038(2) 0.009(2) 0.013(2) 0.002(2)
C35 0.033(2) 0.029(2) 0.032(2) 0.0095(19) 0.0051(19) -0.001(2)
C36 0.030(2) 0.025(2) 0.036(2) 0.0046(18) 0.0030(19) 0.0002(19)
C37 0.036(2) 0.025(2) 0.029(2) 0.0062(18) 0.0082(19) 0.007(2)
C38 0.023(2) 0.026(2) 0.0193(19) 0.0000(17) -0.0107(16) 0.0024(18)
C39 0.0129(18) 0.022(2) 0.028(2) -0.0004(17) -0.0063(16) 0.0019(17)
C40 0.0109(18) 0.031(2) 0.024(2) -0.0002(17) 0.0002(15) -0.0043(17)
C41 0.0185(19) 0.030(3) 0.027(2) 0.0018(18) 0.0024(16) -0.0067(18)
C42 0.023(2) 0.034(2) 0.027(2) 0.0032(19) 0.0025(17) 0.000(2)
C43 0.024(2) 0.026(2) 0.020(2) -0.0009(17) -0.0023(16) 0.0031(18)
C44 0.020(2) 0.029(2) 0.028(2) -0.0001(18) -0.0085(17) -0.0013(18)
C45 0.020(2) 0.037(3) 0.026(2) -0.0046(19) -0.0056(17) -0.0061(19)
C46 0.021(2) 0.025(2) 0.036(2) -0.0069(19) 0.0020(18) -0.0104(19)
C47 0.019(2) 0.025(2) 0.037(2) -0.0025(19) 0.0055(18) -0.0053(18)
C48 0.028(2) 0.023(2) 0.033(2) 0.0059(18) 0.0049(18) 0.0002(19)
C49 0.032(2) 0.022(2) 0.037(2) -0.0052(19) 0.008(2) -0.003(2)
C50 0.034(2) 0.031(2) 0.032(2) -0.0096(19) 0.0101(19) -0.001(2)
C51 0.039(3) 0.035(3) 0.035(2) -0.005(2) 0.019(2) 0.001(2)
C52 0.027(2) 0.034(3) 0.045(3) -0.002(2) 0.015(2) -0.005(2)
C53 0.032(2) 0.032(3) 0.036(2) 0.0016(19) 0.017(2) -0.005(2)
K1 0.0161(4) 0.0214(5) 0.0208(4) -0.0008(3) -0.0007(3) -0.0017(4)
N1 0.0075(14) 0.0185(17) 0.0152(14) 0.0000(12) -0.0014(12) 0.0006(13)
N2 0.0110(14) 0.0168(16) 0.0144(14) 0.0002(12) -0.0010(12) -0.0035(13)
N3 0.0192(16) 0.0202(18) 0.0247(17) -0.0012(14) -0.0041(13) -0.0008(15)
N4 0.0220(17) 0.0248(19) 0.0296(18) -0.0004(15) 0.0087(15) 0.0013(15)
Ni1 0.0109(2) 0.0185(3) 0.0152(2) -0.0015(2) -0.00121(17) 0.0001(2)
O1 0.0219(14) 0.0321(17) 0.0218(14) 0.0077(12) -0.0027(11) -0.0027(13)
O2 0.0192(13) 0.0271(16) 0.0204(13) 0.0017(12) -0.0005(11) 0.0025(12)
O3 0.0214(14) 0.0190(15) 0.0298(15) -0.0012(12) 0.0040(12) -0.0021(12)
O4 0.0199(14) 0.0259(16) 0.0232(14) -0.0005(12) -0.0046(11) -0.0012(12)
O5 0.0271(15) 0.0257(16) 0.0242(14) -0.0044(12) 0.0048(12) -0.0057(13)
O6 0.0246(15) 0.0268(17) 0.0330(15) -0.0044(13) 0.0089(12) -0.0014(13)
S1 0.0189(5) 0.0226(5) 0.0221(5) -0.0016(4) 0.0011(4) 0.0037(4)

loop_
_atom_type_symbol
_atom_type_description
_atom_type_scat_dispersion_real
_atom_type_scat_dispersion_imag
_atom_type_scat_source
C C 0.0033 0.0016 'International Tables Vol C Tables 4.2.6.8 and 6.1.1.4'
H H 0.0000 0.0000 'International Tables Vol C Tables 4.2.6.8 and 6.1.1.4'
N N 0.0061 0.0033 'International Tables Vol C Tables 4.2.6.8 and 6.1.1.4'
O O 0.0106 0.0060 'International Tables Vol C Tables 4.2.6.8 and 6.1.1.4'
S S 0.1246 0.1234 'International Tables Vol C Tables 4.2.6.8 and 6.1.1.4'
K K 0.2009 0.2494 'International Tables Vol C Tables 4.2.6.8 and 6.1.1.4'
Ni Ni 0.3393 1.1124 'International Tables Vol C Tables 4.2.6.8 and 6.1.1.4'

loop_
_citation_id
_citation_doi
_citation_year
1 10.1002/anie.201508232 2015

loop_
_geom_angle_atom_site_label_1
_geom_angle_atom_site_label_2
_geom_angle_atom_site_label_3
_geom_angle
C9 C1 C2 120.8(3)
C9 C1 N1 120.3(3)
C2 C1 N1 118.6(3)
C6 C2 C1 118.3(3)
C6 C2 C3 119.3(3)
C1 C2 C3 122.5(3)
C2 C3 C4 110.4(3)
C2 C3 C5 112.0(3)
C4 C3 C5 111.4(3)
C2 C3 H3 107.6
C4 C3 H3 107.6
C5 C3 H3 107.6
C3 C4 H4A 109.5
C3 C4 H4B 109.5
H4A C4 H4B 109.5
C3 C4 H4C 109.5
H4A C4 H4C 109.5
H4B C4 H4C 109.5
C3 C5 H5A 109.5
C3 C5 H5B 109.5
H5A C5 H5B 109.5
C3 C5 H5C 109.5
H5A C5 H5C 109.5
H5B C5 H5C 109.5
C7 C6 C2 121.1(3)
C7 C6 H6 119.5
C2 C6 H6 119.5
C8 C7 C6 119.7(3)
C8 C7 H7 120.2
C6 C7 H7 120.2
C7 C8 C9 121.5(3)
C7 C8 H8 119.2
C9 C8 H8 119.2
C8 C9 C1 118.5(3)
C8 C9 C10 120.6(3)
C1 C9 C10 120.9(3)
C9 C10 C12 113.5(3)
C9 C10 C11 110.0(3)
C12 C10 C11 109.9(3)
C9 C10 H10 107.8
C12 C10 H10 107.8
C11 C10 H10 107.8
C10 C11 H11A 109.5
C10 C11 H11B 109.5
H11A C11 H11B 109.5
C10 C11 H11C 109.5
H11A C11 H11C 109.5
H11B C11 H11C 109.5
C10 C12 H12A 109.5
C10 C12 H12B 109.5
H12A C12 H12B 109.5
C10 C12 H12C 109.5
H12A C12 H12C 109.5
H12B C12 H12C 109.5
N1 C13 C18 120.5(3)
N1 C13 C14 126.5(3)
C18 C13 C14 113.0(3)
C16 C14 C15 106.0(3)
C16 C14 C17 106.6(3)
C15 C14 C17 109.6(3)
C16 C14 C13 117.9(3)
C15 C14 C13 108.7(3)
C17 C14 C13 107.9(3)
C14 C15 H15A 109.5
C14 C15 H15B 109.5
H15A C15 H15B 109.5
C14 C15 H15C 109.5
H15A C15 H15C 109.5
H15B C15 H15C 109.5
C14 C16 H16A 109.5
C14 C16 H16B 109.5
H16A C16 H16B 109.5
C14 C16 H16C 109.5
H16A C16 H16C 109.5
H16B C16 H16C 109.5
C14 C17 H17A 109.5
C14 C17 H17B 109.5
H17A C17 H17B 109.5
C14 C17 H17C 109.5
H17A C17 H17C 109.5
H17B C17 H17C 109.5
C13 C18 C19 131.8(3)
C13 C18 H18 114.1
C19 C18 H18 114.1
N2 C19 C18 120.6(3)
N2 C19 C20 126.6(3)
C18 C19 C20 112.8(3)
C23 C20 C21 106.0(3)
C23 C20 C22 105.8(3)
C21 C20 C22 109.8(3)
C23 C20 C19 117.7(3)
C21 C20 C19 107.7(3)
C22 C20 C19 109.7(3)
C20 C21 H21A 109.5
C20 C21 H21B 109.5
H21A C21 H21B 109.5
C20 C21 H21C 109.5
H21A C21 H21C 109.5
H21B C21 H21C 109.5
C20 C22 H22A 109.5
C20 C22 H22B 109.5
H22A C22 H22B 109.5
C20 C22 H22C 109.5
H22A C22 H22C 109.5
H22B C22 H22C 109.5
C20 C23 H23A 109.5
C20 C23 H23B 109.5
H23A C23 H23B 109.5
C20 C23 H23C 109.5
H23A C23 H23C 109.5
H23B C23 H23C 109.5
C32 C24 C25 121.2(3)
C32 C24 N2 119.5(3)
C25 C24 N2 119.1(3)
C29 C25 C24 117.8(4)
C29 C25 C26 121.2(3)
C24 C25 C26 121.0(3)
C25 C26 C28 109.9(3)
C25 C26 C27 113.5(3)
C28 C26 C27 109.4(3)
C25 C26 H26 108.0
C28 C26 H26 108.0
C27 C26 H26 108.0
C26 C27 H27A 109.5
C26 C27 H27B 109.5
H27A C27 H27B 109.5
C26 C27 H27C 109.5
H27A C27 H27C 109.5
H27B C27 H27C 109.5
C26 C28 H28A 109.5
C26 C28 H28B 109.5
H28A C28 H28B 109.5
C26 C28 H28C 109.5
H28A C28 H28C 109.5
H28B C28 H28C 109.5
C30 C29 C25 121.9(3)
C30 C29 H29 119.1
C25 C29 H29 119.1
C29 C30 C31 119.6(3)
C29 C30 H30 120.2
C31 C30 H30 120.2
C30 C31 C32 121.2(4)
C30 C31 H31 119.4
C32 C31 H31 119.4
C31 C32 C24 118.4(3)
C31 C32 C33 119.6(3)
C24 C32 C33 122.0(3)
C32 C33 C35 110.3(3)
C32 C33 C34 111.5(3)
C35 C33 C34 111.0(3)
C32 C33 H33 108.0
C35 C33 H33 108.0
C34 C33 H33 108.0
C33 C34 H34A 109.5
C33 C34 H34B 109.5
H34A C34 H34B 109.5
C33 C34 H34C 109.5
H34A C34 H34C 109.5
H34B C34 H34C 109.5
C33 C35 H35A 109.5
C33 C35 H35B 109.5
H35A C35 H35B 109.5
C33 C35 H35C 109.5
H35A C35 H35C 109.5
H35B C35 H35C 109.5
N4 C36 C37 114.0(3)
N4 C36 H36A 108.7
C37 C36 H36A 108.7
N4 C36 H36B 108.7
C37 C36 H36B 108.7
H36A C36 H36B 107.6
O1 C37 C36 107.9(3)
O1 C37 H37A 110.1
C36 C37 H37A 110.1
O1 C37 H37B 110.1
C36 C37 H37B 110.1
H37A C37 H37B 108.4
O1 C38 C39 107.9(3)
O1 C38 H38A 110.1
C39 C38 H38A 110.1
O1 C38 H38B 110.1
C39 C38 H38B 110.1
H38A C38 H38B 108.4
O2 C39 C38 109.0(3)
O2 C39 H39A 109.9
C38 C39 H39A 109.9
O2 C39 H39B 109.9
C38 C39 H39B 109.9
H39A C39 H39B 108.3
O2 C40 C41 108.0(3)
O2 C40 H40A 110.1
C41 C40 H40A 110.1
O2 C40 H40B 110.1
C41 C40 H40B 110.1
H40A C40 H40B 108.4
N3 C41 C40 111.1(3)
N3 C41 H41A 109.4
C40 C41 H41A 109.4
N3 C41 H41B 109.4
C40 C41 H41B 109.4
H41A C41 H41B 108.0
N3 C42 C43 113.5(3)
N3 C42 H42A 108.9
C43 C42 H42A 108.9
N3 C42 H42B 108.9
C43 C42 H42B 108.9
H42A C42 H42B 107.7
O4 C43 C42 109.9(3)
O4 C43 H43A 109.7
C42 C43 H43A 109.7
O4 C43 H43B 109.7
C42 C43 H43B 109.7
H43A C43 H43B 108.2
O4 C44 C45 114.4(3)
O4 C44 H44A 108.7
C45 C44 H44A 108.7
O4 C44 H44B 108.7
C45 C44 H44B 108.7
H44A C44 H44B 107.6
O3 C45 C44 107.9(3)
O3 C45 K1 48.21(16)
C44 C45 K1 84.2(2)
O3 C45 H45A 110.1
C44 C45 H45A 110.1
K1 C45 H45A 80.6
O3 C45 H45B 110.1
C44 C45 H45B 110.1
K1 C45 H45B 158.0
H45A C45 H45B 108.4
O3 C46 C47 108.5(3)
O3 C46 H46A 110.0
C47 C46 H46A 110.0
O3 C46 H46B 110.0
C47 C46 H46B 110.0
H46A C46 H46B 108.4
N4 C47 C46 113.8(3)
N4 C47 H47A 108.8
C46 C47 H47A 108.8
N4 C47 H47B 108.8
C46 C47 H47B 108.8
H47A C47 H47B 107.7
N3 C48 C49 114.6(3)
N3 C48 H48A 108.6
C49 C48 H48A 108.6
N3 C48 H48B 108.6
C49 C48 H48B 108.6
H48A C48 H48B 107.6
O5 C49 C48 110.2(3)
O5 C49 H49A 109.6
C48 C49 H49A 109.6
O5 C49 H49B 109.6
C48 C49 H49B 109.6
H49A C49 H49B 108.1
O5 C50 C51 108.6(3)
O5 C50 H50A 110.0
C51 C50 H50A 110.0
O5 C50 H50B 110.0
C51 C50 H50B 110.0
H50A C50 H50B 108.3
O6 C51 C50 109.6(3)
O6 C51 H51A 109.7
C50 C51 H51A 109.7
O6 C51 H51B 109.7
C50 C51 H51B 109.7
H51A C51 H51B 108.2
O6 C52 C53 109.4(3)
O6 C52 H52A 109.8
C53 C52 H52A 109.8
O6 C52 H52B 109.8
C53 C52 H52B 109.8
H52A C52 H52B 108.3
N4 C53 C52 111.7(3)
N4 C53 H53A 109.3
C52 C53 H53A 109.3
N4 C53 H53B 109.3
C52 C53 H53B 109.3
H53A C53 H53B 107.9
O1 K1 O3 111.71(8)
O1 K1 O5 121.27(8)
O3 K1 O5 114.44(8)
O1 K1 O2 61.46(7)
O3 K1 O2 152.70(8)
O5 K1 O2 89.20(8)
O1 K1 O6 85.15(8)
O3 K1 O6 93.38(8)
O5 K1 O6 58.25(7)
O2 K1 O6 111.39(7)
O1 K1 N3 121.85(8)
O3 K1 N3 117.46(8)
O5 K1 N3 61.71(8)
O2 K1 N3 60.54(8)
O6 K1 N3 119.54(8)
O1 K1 N4 60.33(8)
O3 K1 N4 61.87(8)
O5 K1 N4 115.79(8)
O2 K1 N4 121.46(8)
O6 K1 N4 58.17(8)
N3 K1 N4 177.16(9)
O1 K1 S1 72.48(6)
O3 K1 S1 77.72(6)
O5 K1 S1 150.96(6)
O2 K1 S1 75.05(6)
O6 K1 S1 150.33(6)
N3 K1 S1 89.25(6)
N4 K1 S1 93.25(6)
O1 K1 C45 122.17(9)
O3 K1 C45 22.57(8)
O5 K1 C45 114.38(9)
O2 K1 C45 135.57(9)
O6 K1 C45 113.04(9)
N3 K1 C45 96.81(9)
N4 K1 C45 82.97(9)
S1 K1 C45 66.40(7)
C13 N1 C1 125.6(3)
C13 N1 Ni1 125.8(2)
C1 N1 Ni1 108.6(2)
C19 N2 C24 125.8(3)
C19 N2 Ni1 125.5(2)
C24 N2 Ni1 108.7(2)
C41 N3 C48 112.0(3)
C41 N3 C42 111.2(3)
C48 N3 C42 109.8(3)
C41 N3 K1 110.0(2)
C48 N3 K1 106.2(2)
C42 N3 K1 107.5(2)
C53 N4 C36 111.4(3)
C53 N4 C47 110.8(3)
C36 N4 C47 109.8(3)
C53 N4 K1 113.8(2)
C36 N4 K1 104.7(2)
C47 N4 K1 105.9(2)
N1 Ni1 N2 95.78(12)
N1 Ni1 S1 131.01(9)
N2 Ni1 S1 133.18(9)
C37 O1 C38 113.9(3)
C37 O1 K1 123.5(2)
C38 O1 K1 116.0(2)
C39 O2 C40 110.6(3)
C39 O2 K1 108.2(2)
C40 O2 K1 106.97(19)
C46 O3 C45 111.3(3)
C46 O3 K1 105.3(2)
C45 O3 K1 109.2(2)
C43 O4 C44 113.2(3)
C50 O5 C49 111.4(3)
C50 O5 K1 115.9(2)
C49 O5 K1 115.4(2)
C51 O6 C52 112.0(3)
C51 O6 K1 114.0(2)
C52 O6 K1 111.2(2)
Ni1 S1 K1 170.08(5)

loop_
_geom_bond_atom_site_label_1
_geom_bond_atom_site_label_2
_geom_bond_distance
C1 C9 1.402(5)
C1 C2 1.408(5)
C1 N1 1.436(4)
C2 C6 1.397(5)
C2 C3 1.512(5)
C3 C4 1.530(5)
C3 C5 1.530(5)
C3 H3 1.0000
C4 H4A 0.9800
C4 H4B 0.9800
C4 H4C 0.9800
C5 H5A 0.9800
C5 H5B 0.9800
C5 H5C 0.9800
C6 C7 1.381(5)
C6 H6 0.9500
C7 C8 1.381(5)
C7 H7 0.9500
C8 C9 1.387(5)
C8 H8 0.9500
C9 C10 1.512(5)
C10 C12 1.521(5)
C10 C11 1.532(5)
C10 H10 1.0000
C11 H11A 0.9800
C11 H11B 0.9800
C11 H11C 0.9800
C12 H12A 0.9800
C12 H12B 0.9800
C12 H12C 0.9800
C13 N1 1.329(4)
C13 C18 1.400(5)
C13 C14 1.570(5)
C14 C16 1.529(5)
C14 C15 1.539(6)
C14 C17 1.543(5)
C15 H15A 0.9800
C15 H15B 0.9800
C15 H15C 0.9800
C16 H16A 0.9800
C16 H16B 0.9800
C16 H16C 0.9800
C17 H17A 0.9800
C17 H17B 0.9800
C17 H17C 0.9800
C18 C19 1.410(5)
C18 H18 0.9500
C19 N2 1.331(4)
C19 C20 1.565(5)
C20 C23 1.536(5)
C20 C21 1.538(5)
C20 C22 1.544(5)
C21 H21A 0.9800
C21 H21B 0.9800
C21 H21C 0.9800
C22 H22A 0.9800
C22 H22B 0.9800
C22 H22C 0.9800
C23 H23A 0.9800
C23 H23B 0.9800
C23 H23C 0.9800
C24 C32 1.396(5)
C24 C25 1.411(5)
C24 N2 1.434(4)
C25 C29 1.389(5)
C25 C26 1.507(5)
C26 C28 1.527(6)
C26 C27 1.539(5)
C26 H26 1.0000
C27 H27A 0.9800
C27 H27B 0.9800
C27 H27C 0.9800
C28 H28A 0.9800
C28 H28B 0.9800
C28 H28C 0.9800
C29 C30 1.370(5)
C29 H29 0.9500
C30 C31 1.385(5)
C30 H30 0.9500
C31 C32 1.392(5)
C31 H31 0.9500
C32 C33 1.520(5)
C33 C35 1.537(6)
C33 C34 1.538(5)
C33 H33 1.0000
C34 H34A 0.9800
C34 H34B 0.9800
C34 H34C 0.9800
C35 H35A 0.9800
C35 H35B 0.9800
C35 H35C 0.9800
C36 N4 1.472(5)
C36 C37 1.514(6)
C36 H36A 0.9900
C36 H36B 0.9900
C37 O1 1.412(4)
C37 H37A 0.9900
C37 H37B 0.9900
C38 O1 1.427(4)
C38 C39 1.499(5)
C38 H38A 0.9900
C38 H38B 0.9900
C39 O2 1.424(4)
C39 H39A 0.9900
C39 H39B 0.9900
C40 O2 1.434(4)
C40 C41 1.510(5)
C40 H40A 0.9900
C40 H40B 0.9900
C41 N3 1.473(4)
C41 H41A 0.9900
C41 H41B 0.9900
C42 N3 1.476(5)
C42 C43 1.512(5)
C42 H42A 0.9900
C42 H42B 0.9900
C43 O4 1.427(4)
C43 H43A 0.9900
C43 H43B 0.9900
C44 O4 1.428(4)
C44 C45 1.490(6)
C44 H44A 0.9900
C44 H44B 0.9900
C45 O3 1.434(4)
C45 K1 3.529(4)
C45 H45A 0.9900
C45 H45B 0.9900
C46 O3 1.418(5)
C46 C47 1.506(5)
C46 H46A 0.9900
C46 H46B 0.9900
C47 N4 1.480(5)
C47 H47A 0.9900
C47 H47B 0.9900
C48 N3 1.475(5)
C48 C49 1.499(5)
C48 H48A 0.9900
C48 H48B 0.9900
C49 O5 1.418(5)
C49 H49A 0.9900
C49 H49B 0.9900
C50 O5 1.418(4)
C50 C51 1.488(6)
C50 H50A 0.9900
C50 H50B 0.9900
C51 O6 1.417(5)
C51 H51A 0.9900
C51 H51B 0.9900
C52 O6 1.423(5)
C52 C53 1.497(6)
C52 H52A 0.9900
C52 H52B 0.9900
C53 N4 1.462(5)
C53 H53A 0.9900
C53 H53B 0.9900
K1 O1 2.735(3)
K1 O3 2.786(3)
K1 O5 2.837(3)
K1 O2 2.864(3)
K1 O6 2.958(3)
K1 N3 3.012(3)
K1 N4 3.039(3)
K1 S1 3.3795(12)
N1 Ni1 1.931(3)
N2 Ni1 1.933(3)
Ni1 S1 2.0843(11)
